data_7243408
loop_
_publ_author_name
'Aryaeifar, Mahnaz'
'Amiri Rudbari, Hadi'
'Blacque, Olivier'
'Islam, Mohammad Khairul'
'Scopelliti, Rosario'
'Braun, Jason D.'
'Herbert, David E.'
'Bruno, Giuseppe'
'Janiak, Christoph'
'Enamullah, Mohammed'

_publ_section_title
;
 Schiff base ligands derived from
 1,2-bis(2&#x2032;-nitro-/amino-phenoxy)-3-R-benzene and
 2-hydroxy-1-naphthaldehyde and their Cu/Zn(ii) complexes: synthesis,
 characterization, X-ray structures and computational studies
;
_journal_issue 36
_journal_name_full CrystEngComm
_journal_page_first 6322
_journal_page_last 6339
_journal_paper_doi 10.1039/D1CE00829C
_journal_volume 23
_journal_year 2021
_chemical_formula_moiety 'C19 H18 N2 O2'
_chemical_formula_sum 'C19 H18 N2 O2'
_chemical_formula_weight 306.35
_space_group_crystal_system monoclinic
_space_group_IT_number 14
_space_group_name_Hall '-P 2ybc'
_space_group_name_H-M_alt 'P 1 21/c 1'
_atom_sites_solution_hydrogens mixed
_atom_sites_solution_primary dual
_atom_sites_solution_secondary difmap
_audit_creation_method SHELXL-2018/3
_audit_update_record
;
2020-10-23 deposited with the CCDC.	2021-07-30 downloaded from the CCDC.
;
_cell_angle_alpha 90
_cell_angle_beta 98.945(6)
_cell_angle_gamma 90
_cell_formula_units_Z 4
_cell_length_a 11.0804(10)
_cell_length_b 18.793(2)
_cell_length_c 7.5692(3)
_cell_measurement_reflns_used 90
_cell_measurement_temperature 120(2)
_cell_measurement_theta_max 22
_cell_measurement_theta_min 3
_cell_volume 1557.0(2)
_computing_cell_refinement 'Dirax/lsq (Duisenberg & Schreurs, 1989-2000)'
_computing_data_collection 'Collect (Bruker AXS BV, 1997-2004)'
_computing_data_reduction 'EvalCCD (Duisenberg & Schreurs, 1990-2000)'
_computing_molecular_graphics 'Mercury 4.3.0 (CCDC, 2019)'
_computing_publication_material 'CIFTab (Sheldrick, 2016)'
_computing_structure_refinement 'SHELXL-2018/3 (Sheldrick, 2018)'
_computing_structure_solution 'SHELXT 2018/2 (Sheldrick, 2018)'
_diffrn_ambient_temperature 120(2)
_diffrn_measured_fraction_theta_full 0.995
_diffrn_measured_fraction_theta_max 0.994
_diffrn_measurement_device_type 'Bruker APEX II CCD'
_diffrn_measurement_method 'phi and omega scans'
_diffrn_radiation_monochromator graphite
_diffrn_radiation_source 'sealed tube'
_diffrn_radiation_type 'Mo K\a'
_diffrn_radiation_wavelength 0.71073
_diffrn_reflns_av_R_equivalents 0.0298
_diffrn_reflns_av_unetI/netI 0.0253
_diffrn_reflns_Laue_measured_fraction_full 0.995
_diffrn_reflns_Laue_measured_fraction_max 0.994
_diffrn_reflns_limit_h_max 14
_diffrn_reflns_limit_h_min -14
_diffrn_reflns_limit_k_max 24
_diffrn_reflns_limit_k_min -24
_diffrn_reflns_limit_l_max 9
_diffrn_reflns_limit_l_min -9
_diffrn_reflns_number 20946
_diffrn_reflns_point_group_measured_fraction_full 0.995
_diffrn_reflns_point_group_measured_fraction_max 0.994
_diffrn_reflns_theta_full 25.242
_diffrn_reflns_theta_max 27.500
_diffrn_reflns_theta_min 2.932
_exptl_absorpt_coefficient_mu 0.086
_exptl_absorpt_correction_T_max 0.7456
_exptl_absorpt_correction_T_min 0.6940
_exptl_absorpt_correction_type multi-scan
_exptl_absorpt_process_details
;
SADABS-2008/1 (Bruker, 2008) was used for absorption correction.
wR2(int) was 0.0576 before and 0.0501 after correction.
The Ration of minimum to maximum transmission is 0.9308.
The \l/2 correction factor is 0.0015.
;
_exptl_crystal_colour yellow
_exptl_crystal_density_diffrn 1.307
_exptl_crystal_description prism
_exptl_crystal_F_000 648
_exptl_crystal_size_max 0.227
_exptl_crystal_size_mid 0.226
_exptl_crystal_size_min 0.226
_refine_diff_density_max 0.436
_refine_diff_density_min -0.482
_refine_diff_density_rms 0.042
_refine_ls_extinction_method none
_refine_ls_goodness_of_fit_ref 1.067
_refine_ls_hydrogen_treatment mixed
_refine_ls_matrix_type full
_refine_ls_number_parameters 312
_refine_ls_number_reflns 3556
_refine_ls_number_restraints 219
_refine_ls_restrained_S_all 1.059
_refine_ls_R_factor_all 0.0573
_refine_ls_R_factor_gt 0.0447
_refine_ls_shift/su_max 0.000
_refine_ls_shift/su_mean 0.000
_refine_ls_structure_factor_coef Fsqd
_refine_ls_weighting_details 'w=1/[\s^2^(Fo^2^)+(0.0270P)^2^+1.0614P] where P=(Fo^2^+2Fc^2^)/3'
_refine_ls_weighting_scheme calc
_refine_ls_wR_factor_gt 0.0916
_refine_ls_wR_factor_ref 0.0995
_reflns_Friedel_coverage 0.000
_reflns_number_gt 2954
_reflns_number_total 3556
_reflns_threshold_expression 'I > 2\s(I)'
_cod_data_source_file d1ce00829c2.cif
_cod_data_source_block ma-1
_cod_depositor_comments 'Adding full bibliography for 7243407--7243413.cif.'
_cod_original_sg_symbol_H-M 'P 21/c'
_cod_database_code 7243408
_shelx_shelxl_version_number 2018/3
_shelx_space_group_comment
;
The symmetry employed for this shelxl refinement is uniquely defined
by the following loop, which should always be used as a source of
symmetry information in preference to the above space-group names.
They are only intended as comments.
;
_shelx_estimated_absorpt_t_max 0.981
_shelx_estimated_absorpt_t_min 0.981

loop_
_space_group_symop_operation_xyz
'x, y, z'
'-x, y+1/2, -z+1/2'
'-x, -y, -z'
'x, -y-1/2, z-1/2'

loop_
_atom_site_label
_atom_site_type_symbol
_atom_site_fract_x
_atom_site_fract_y
_atom_site_fract_z
_atom_site_U_iso_or_equiv
_atom_site_adp_type
_atom_site_occupancy
_atom_site_site_symmetry_order
_atom_site_calc_flag
_atom_site_refinement_flags_posn
_atom_site_refinement_flags_adp
_atom_site_refinement_flags_occupancy
_atom_site_disorder_assembly
_atom_site_disorder_group
O1 O 0.39115(9) 0.54721(5) 0.59285(13) 0.0200(2) Uani 1 1 d . . . . .
O2 O 0.25105(9) 0.44021(5) 0.69176(12) 0.0218(2) Uani 1 1 d D . . . .
N1 N 0.55396(12) 0.64938(7) 0.73679(19) 0.0257(3) Uani 1 1 d . . . . .
N2 N 0.35136(14) 0.31403(8) 0.8379(2) 0.0249(4) Uani 0.872(3) 1 d D U P A 1
N3 N 0.0104(10) 0.4466(6) 0.6902(15) 0.032(2) Uani 0.128(3) 1 d D U P A 2
C1 C 0.31070(12) 0.51133(7) 0.46221(18) 0.0176(3) Uani 1 1 d . . . . .
C2 C 0.23815(13) 0.45573(7) 0.51047(18) 0.0181(3) Uani 1 1 d . . . . .
C3 C 0.15984(14) 0.41933(8) 0.37898(19) 0.0217(3) Uani 1 1 d . . . . .
C4 C 0.15723(15) 0.43783(8) 0.2001(2) 0.0253(3) Uani 1 1 d . . . . .
C5 C 0.23203(15) 0.49168(8) 0.1518(2) 0.0245(3) Uani 1 1 d . . . . .
C6 C 0.31031(13) 0.52912(7) 0.28257(19) 0.0202(3) Uani 1 1 d . . . . .
C7 C 0.39495(15) 0.58611(8) 0.2332(2) 0.0283(3) Uani 1 1 d . . . . .
C8 C 0.34360(13) 0.60402(7) 0.68038(17) 0.0172(3) Uani 1 1 d . . . . .
C9 C 0.42982(13) 0.65400(7) 0.75902(18) 0.0187(3) Uani 1 1 d . . . . .
C10 C 0.38852(14) 0.71032(7) 0.85483(19) 0.0223(3) Uani 1 1 d . . . . .
C11 C 0.26614(15) 0.71635(8) 0.8746(2) 0.0243(3) Uani 1 1 d . . . . .
C12 C 0.18209(14) 0.66656(8) 0.7952(2) 0.0239(3) Uani 1 1 d . . . . .
C13 C 0.22071(13) 0.61027(8) 0.69671(19) 0.0213(3) Uani 1 1 d . . . . .
C14 C 0.17190(11) 0.38827(6) 0.7469(2) 0.0179(4) Uani 0.872(3) 1 d DG U P A 1
C15 C 0.22363(10) 0.32628(7) 0.82531(19) 0.0186(4) Uani 0.872(3) 1 d G U P A 1
C16 C 0.15107(14) 0.27690(5) 0.89643(15) 0.0208(4) Uani 0.872(3) 1 d G U P A 1
C17 C 0.02678(13) 0.28950(6) 0.88914(16) 0.0240(4) Uani 0.872(3) 1 d G U P A 1
C18 C -0.02495(10) 0.35149(7) 0.81073(18) 0.0254(4) Uani 0.872(3) 1 d G U P A 1
C19 C 0.04761(11) 0.40087(6) 0.7396(2) 0.0216(4) Uani 0.872(3) 1 d G U P A 1
C20 C 0.1983(10) 0.3870(5) 0.7580(17) 0.0212(13) Uani 0.128(3) 1 d DG U P A 2
C21 C 0.2700(8) 0.3294(5) 0.8240(14) 0.0145(12) Uani 0.128(3) 1 d G U P A 2
C22 C 0.2171(10) 0.2716(4) 0.8974(11) 0.0217(14) Uani 0.128(3) 1 d G U P A 2
C23 C 0.0926(10) 0.2715(4) 0.9048(11) 0.0216(13) Uani 0.128(3) 1 d G U P A 2
C24 C 0.0209(8) 0.3292(6) 0.8388(13) 0.0228(12) Uani 0.128(3) 1 d G U P A 2
C25 C 0.0738(9) 0.3870(5) 0.7654(17) 0.0245(13) Uani 0.128(3) 1 d DG U P A 2
H1A H 0.5731(17) 0.6069(11) 0.691(2) 0.034(5) Uiso 1 1 d . . . . .
H1B H 0.6057(19) 0.6590(11) 0.839(3) 0.043(6) Uiso 1 1 d . . . . .
H2A H 0.3900(18) 0.3422(11) 0.775(3) 0.033(6) Uiso 0.872(3) 1 d D . P A 1
H2B H 0.373(2) 0.2693(10) 0.832(3) 0.041(6) Uiso 0.872(3) 1 d D . P A 1
H3 H 0.1085(15) 0.3821(9) 0.411(2) 0.023(4) Uiso 1 1 d . . . . .
H3A H -0.053(6) 0.456(4) 0.743(12) 0.036 Uiso 0.128(3) 1 d D U P A 2
H3B H 0.049(9) 0.487(3) 0.686(18) 0.036 Uiso 0.128(3) 1 d D U P A 2
H4 H 0.1024(16) 0.4128(9) 0.110(2) 0.027(4) Uiso 1 1 d . . . . .
H5 H 0.2313(16) 0.5043(9) 0.027(2) 0.030(5) Uiso 1 1 d . . . . .
H7A H 0.378759 0.630880 0.291677 0.034 Uiso 0.774(18) 1 calc R U P . .
H7B H 0.381190 0.592745 0.103221 0.034 Uiso 0.774(18) 1 calc R U P . .
H7C H 0.479877 0.571744 0.272709 0.034 Uiso 0.774(18) 1 calc R U P . .
H10 H 0.4480(16) 0.7437(9) 0.910(2) 0.027(4) Uiso 1 1 d . . . . .
H11 H 0.2392(15) 0.7545(10) 0.945(2) 0.027(4) Uiso 1 1 d . . . . .
H12 H 0.0965(16) 0.6700(9) 0.807(2) 0.028(4) Uiso 1 1 d . . . . .
H13 H 0.1615(16) 0.5745(10) 0.642(2) 0.031(5) Uiso 1 1 d . . . . .
H16 H 0.1908(18) 0.2342(11) 0.957(3) 0.030(5) Uiso 0.872(3) 1 d . . P A 1
H17 H -0.0235(19) 0.2536(12) 0.944(3) 0.036(6) Uiso 0.872(3) 1 d . . P A 1
H18 H -0.1114(19) 0.3599(11) 0.803(3) 0.034(6) Uiso 0.872(3) 1 d . . P A 1
H19 H 0.012254 0.443239 0.686018 0.026 Uiso 0.872(3) 1 calc R U P A 1
H21 H 0.355131 0.329419 0.818939 0.017 Uiso 0.128(3) 1 calc R U P A 2
H22 H 0.266097 0.232149 0.942450 0.026 Uiso 0.128(3) 1 calc R U P A 2
H23 H 0.056406 0.231997 0.954916 0.026 Uiso 0.128(3) 1 calc R U P A 2
H24 H -0.064253 0.329114 0.843869 0.027 Uiso 0.128(3) 1 calc R U P A 2

loop_
_atom_site_aniso_label
_atom_site_aniso_U_11
_atom_site_aniso_U_22
_atom_site_aniso_U_33
_atom_site_aniso_U_23
_atom_site_aniso_U_13
_atom_site_aniso_U_12
O1 0.0190(5) 0.0186(5) 0.0217(5) -0.0050(4) 0.0008(4) 0.0017(4)
O2 0.0279(6) 0.0235(5) 0.0134(5) 0.0028(4) 0.0015(4) -0.0036(4)
N1 0.0201(6) 0.0224(7) 0.0338(8) -0.0020(6) 0.0015(5) -0.0011(5)
N2 0.0200(8) 0.0220(8) 0.0325(9) 0.0022(6) 0.0033(6) 0.0007(6)
N3 0.030(5) 0.035(5) 0.032(5) 0.000(4) 0.007(4) 0.003(4)
C1 0.0199(7) 0.0154(6) 0.0170(7) -0.0019(5) 0.0013(5) 0.0031(5)
C2 0.0253(7) 0.0157(6) 0.0134(6) 0.0007(5) 0.0038(5) 0.0042(5)
C3 0.0297(8) 0.0165(7) 0.0194(7) -0.0009(5) 0.0051(6) -0.0027(6)
C4 0.0340(9) 0.0248(8) 0.0162(7) -0.0049(6) 0.0008(6) -0.0030(6)
C5 0.0351(9) 0.0239(7) 0.0148(7) 0.0022(6) 0.0042(6) 0.0014(6)
C6 0.0242(7) 0.0164(6) 0.0208(7) 0.0027(5) 0.0061(6) 0.0031(5)
C7 0.0323(9) 0.0251(8) 0.0283(8) 0.0061(6) 0.0069(6) -0.0018(6)
C8 0.0228(7) 0.0152(6) 0.0136(6) 0.0005(5) 0.0030(5) 0.0021(5)
C9 0.0215(7) 0.0167(6) 0.0173(7) 0.0036(5) 0.0010(5) 0.0008(5)
C10 0.0304(8) 0.0166(7) 0.0182(7) 0.0001(5) -0.0012(6) -0.0015(6)
C11 0.0352(9) 0.0202(7) 0.0183(7) -0.0015(6) 0.0063(6) 0.0058(6)
C12 0.0238(8) 0.0250(8) 0.0241(8) 0.0011(6) 0.0076(6) 0.0039(6)
C13 0.0217(7) 0.0198(7) 0.0227(7) -0.0012(6) 0.0038(6) -0.0002(6)
C14 0.0245(10) 0.0177(7) 0.0112(7) -0.0011(6) 0.0017(7) -0.0027(7)
C15 0.0200(9) 0.0201(7) 0.0154(7) -0.0030(6) 0.0016(7) -0.0007(7)
C16 0.0254(11) 0.0183(7) 0.0187(8) 0.0001(6) 0.0036(7) -0.0030(7)
C17 0.0275(10) 0.0241(9) 0.0215(8) -0.0035(7) 0.0073(7) -0.0078(8)
C18 0.0202(9) 0.0338(10) 0.0224(9) -0.0058(7) 0.0037(7) -0.0014(8)
C19 0.0262(9) 0.0223(9) 0.0152(8) 0.0010(7) 0.0000(7) 0.0050(7)
C20 0.025(2) 0.022(2) 0.015(2) -0.003(2) 0.000(2) 0.000(2)
C21 0.019(2) 0.015(2) 0.011(2) 0.001(2) 0.007(2) 0.005(2)
C22 0.025(3) 0.020(2) 0.020(2) 0.000(2) 0.002(3) 0.000(3)
C23 0.025(2) 0.022(2) 0.019(2) 0.000(2) 0.007(2) 0.000(2)
C24 0.026(2) 0.021(2) 0.020(2) 0.000(2) 0.003(2) 0.003(2)
C25 0.029(2) 0.025(2) 0.017(2) -0.001(2) -0.004(2) 0.001(2)

loop_
_atom_type_symbol
_atom_type_description
_atom_type_scat_dispersion_real
_atom_type_scat_dispersion_imag
_atom_type_scat_source
C C 0.0033 0.0016 'International Tables Vol C Tables 4.2.6.8 and 6.1.1.4'
H H 0.0000 0.0000 'International Tables Vol C Tables 4.2.6.8 and 6.1.1.4'
N N 0.0061 0.0033 'International Tables Vol C Tables 4.2.6.8 and 6.1.1.4'
O O 0.0106 0.0060 'International Tables Vol C Tables 4.2.6.8 and 6.1.1.4'

loop_
_geom_angle_atom_site_label_1
_geom_angle_atom_site_label_2
_geom_angle_atom_site_label_3
_geom_angle
_geom_angle_site_symmetry_1
_geom_angle_site_symmetry_3
_geom_angle_publ_flag
C1 O1 C8 117.17(10) . . ?
C2 O2 C14 117.53(11) . . ?
C20 O2 C2 124.1(6) . . ?
O1 C1 C2 120.27(12) . . ?
O1 C1 C6 118.52(12) . . ?
C6 C1 C2 121.08(13) . . ?
O2 C2 C1 116.06(12) . . ?
O2 C2 C3 124.03(13) . . ?
C3 C2 C1 119.91(12) . . ?
C4 C3 C2 119.20(14) . . ?
C5 C4 C3 120.88(14) . . ?
C4 C5 C6 120.53(13) . . ?
C1 C6 C5 118.35(13) . . ?
C1 C6 C7 120.14(13) . . ?
C5 C6 C7 121.50(13) . . ?
O1 C8 C9 115.39(12) . . ?
C13 C8 O1 123.45(12) . . ?
C13 C8 C9 121.11(13) . . ?
C8 C9 N1 121.25(13) . . ?
C10 C9 N1 120.70(13) . . ?
C10 C9 C8 118.01(13) . . ?
C11 C10 C9 121.33(14) . . ?
C12 C11 C10 119.81(14) . . ?
C11 C12 C13 120.00(14) . . ?
C8 C13 C12 119.72(14) . . ?
C15 C14 O2 118.02(9) . . ?
C19 C14 O2 121.70(9) . . ?
C19 C14 C15 120.0 . . ?
C14 C15 N2 120.28(10) . . ?
C16 C15 N2 119.69(10) . . ?
C16 C15 C14 120.0 . . ?
C17 C16 C15 120.0 . . ?
C16 C17 C18 120.0 . . ?
C19 C18 C17 120.0 . . ?
C18 C19 C14 120.0 . . ?
O2 C20 C21 118.2(7) . . ?
O2 C20 C25 121.8(7) . . ?
C25 C20 C21 120.0 . . ?
C22 C21 C20 120.0 . . ?
C21 C22 C23 120.0 . . ?
C22 C23 C24 120.0 . . ?
C25 C24 C23 120.0 . . ?
C20 C25 N3 115.0(9) . . ?
C24 C25 N3 125.0(9) . . ?
C24 C25 C20 120.0 . . ?

loop_
_geom_bond_atom_site_label_1
_geom_bond_atom_site_label_2
_geom_bond_distance
_geom_bond_site_symmetry_2
_geom_bond_publ_flag
O1 C1 1.3975(16) . ?
O1 C8 1.4018(16) . ?
O2 C2 1.3883(16) . ?
O2 C14 1.4177(13) . ?
O2 C20 1.297(6) . ?
N1 C9 1.4141(19) . ?
N2 C15 1.4224(18) . ?
N3 C25 1.396(14) . ?
C1 C2 1.4010(19) . ?
C1 C6 1.3996(19) . ?
C2 C3 1.394(2) . ?
C3 C4 1.394(2) . ?
C4 C5 1.392(2) . ?
C5 C6 1.400(2) . ?
C6 C7 1.508(2) . ?
C8 C9 1.4044(19) . ?
C8 C13 1.391(2) . ?
C9 C10 1.400(2) . ?
C10 C11 1.392(2) . ?
C11 C12 1.389(2) . ?
C12 C13 1.399(2) . ?
C14 C15 1.3900 . ?
C14 C19 1.3900 . ?
C16 C15 1.3900 . ?
C17 C16 1.3900 . ?
C18 C17 1.3900 . ?
C19 C18 1.3900 . ?
C20 C21 1.3900 . ?
C20 C25 1.3900 . ?
C22 C21 1.3900 . ?
C23 C22 1.3900 . ?
C24 C23 1.3900 . ?
C25 C24 1.3900 . ?

loop_
_geom_torsion_atom_site_label_1
_geom_torsion_atom_site_label_2
_geom_torsion_atom_site_label_3
_geom_torsion_atom_site_label_4
_geom_torsion
_geom_torsion_site_symmetry_1
_geom_torsion_site_symmetry_2
_geom_torsion_site_symmetry_3
_geom_torsion_site_symmetry_4
_geom_torsion_publ_flag
O1 C1 C2 O2 0.67(18) . . . . ?
O1 C1 C2 C3 -178.79(12) . . . . ?
O1 C1 C6 C5 178.24(12) . . . . ?
O1 C1 C6 C7 -0.29(19) . . . . ?
O1 C8 C9 N1 5.04(19) . . . . ?
O1 C8 C9 C10 -177.36(12) . . . . ?
O1 C8 C13 C12 176.31(13) . . . . ?
O2 C2 C3 C4 -177.83(13) . . . . ?
O2 C14 C15 N2 -4.14(14) . . . . ?
O2 C14 C15 C16 174.02(14) . . . . ?
O2 C14 C19 C18 -173.79(15) . . . . ?
O2 C20 C21 C22 179.5(12) . . . . ?
O2 C20 C25 N3 2.5(9) . . . . ?
O2 C20 C25 C24 -179.5(12) . . . . ?
N1 C9 C10 C11 178.65(13) . . . . ?
N3 C25 C24 C23 177.8(12) . . . . ?
C1 O1 C8 C9 -157.74(12) . . . . ?
C1 O1 C8 C13 24.84(18) . . . . ?
C1 C2 C3 C4 1.6(2) . . . . ?
C2 O2 C14 C15 116.81(11) . . . . ?
C2 O2 C14 C19 -69.27(14) . . . . ?
C2 O2 C20 C21 107.5(6) . . . . ?
C2 O2 C20 C25 -73.0(9) . . . . ?
C2 C1 C6 C5 2.3(2) . . . . ?
C2 C1 C6 C7 -176.18(13) . . . . ?
C2 C3 C4 C5 0.3(2) . . . . ?
C3 C4 C5 C6 -0.9(2) . . . . ?
C4 C5 C6 C1 -0.4(2) . . . . ?
C4 C5 C6 C7 178.11(14) . . . . ?
C6 C1 C2 O2 176.49(12) . . . . ?
C6 C1 C2 C3 -3.0(2) . . . . ?
C8 O1 C1 C2 -85.64(15) . . . . ?
C8 O1 C1 C6 98.43(15) . . . . ?
C8 C9 C10 C11 1.0(2) . . . . ?
C9 C8 C13 C12 -1.0(2) . . . . ?
C9 C10 C11 C12 -1.3(2) . . . . ?
C10 C11 C12 C13 0.5(2) . . . . ?
C11 C12 C13 C8 0.7(2) . . . . ?
C13 C8 C9 N1 -177.48(13) . . . . ?
C13 C8 C9 C10 0.1(2) . . . . ?
C14 O2 C2 C1 174.92(12) . . . . ?
C14 O2 C2 C3 -5.64(19) . . . . ?
C14 C19 C18 C17 0.0 . . . . ?
C15 C14 C19 C18 0.0 . . . . ?
C17 C16 C15 N2 178.16(13) . . . . ?
C17 C16 C15 C14 0.0 . . . . ?
C18 C17 C16 C15 0.0 . . . . ?
C19 C14 C15 N2 -178.15(13) . . . . ?
C19 C14 C15 C16 0.0 . . . . ?
C19 C18 C17 C16 0.0 . . . . ?
C20 O2 C2 C1 -174.4(6) . . . . ?
C20 O2 C2 C3 5.1(6) . . . . ?
C20 C25 C24 C23 0.0 . . . . ?
C21 C20 C25 N3 -178.1(11) . . . . ?
C21 C20 C25 C24 0.0 . . . . ?
C23 C22 C21 C20 0.0 . . . . ?
C24 C23 C22 C21 0.0 . . . . ?
C25 C20 C21 C22 0.0 . . . . ?
C25 C24 C23 C22 0.0 . . . . ?
